data_9016744
loop_
_publ_author_name
'Prince, E.'
'Donnay, G.'
'Martin, R. F.'

_publ_section_title
;
 Neutron diffraction refinement of an ordered orthoclase structure
;
_journal_name_full 'American Mineralogist'
_journal_page_first 500
_journal_page_last 507
_journal_volume 58
_journal_year 1973
_chemical_compound_source 'Himalaya mine, California, USA'
_chemical_formula_sum 'Al K0.86 Na0.1 O8 Si3'
_chemical_name_mineral Orthoclase
_space_group_IT_number 12
_space_group_name_Hall '-C 2y'
_space_group_name_H-M_alt 'C 1 2/m 1'
_symmetry_space_group_name_H-M 'C 1 2/m 1'
_cell_angle_alpha 90
_cell_angle_beta 116.073
_cell_angle_gamma 90
_cell_formula_units_Z 4
_cell_length_a 8.5632
_cell_length_b 12.963
_cell_length_c 7.2099
_cell_volume 718.887
_database_code_amcsd 0000320
_exptl_crystal_density_diffrn 2.542
_cod_data_source_file inputs/fixed/downloads/00/00401.cif
_cod_data_source_block 00401
_cod_original_formula_sum 'Si3 Al K.86 Na.1 O8'
_cod_database_code 9016744

loop_
_space_group_symop_operation_xyz
x,y,z
1/2+x,1/2+y,z
x,-y,z
1/2+x,1/2-y,z
-x,y,-z
1/2-x,1/2+y,-z
-x,-y,-z
1/2-x,1/2-y,-z

loop_
_atom_site_aniso_label
_atom_site_aniso_U_11
_atom_site_aniso_U_22
_atom_site_aniso_U_33
_atom_site_aniso_U_12
_atom_site_aniso_U_13
_atom_site_aniso_U_23
Si1 0.01748 0.01254 0.01190 -0.00291 0.00747 -0.00190
Al1 0.01748 0.01254 0.01190 -0.00291 0.00747 -0.00190
Si2 0.01748 0.01203 0.01393 0.00025 0.00697 0.00038
K 0.01900 0.03040 0.02533 0.00000 0.00659 0.00000
Na 0.01900 0.03040 0.02533 0.00000 0.00659 0.00000
OA(1) 0.02698 0.01950 0.02381 0.00000 0.01203 0.00000
OA(2) 0.02457 0.01228 0.01938 0.00000 0.00418 0.00000
OB 0.02761 0.03103 0.02824 -0.00304 0.01862 0.00203
OC 0.02102 0.01773 0.02216 -0.00380 0.00811 -0.00456
OD 0.02419 0.02026 0.01266 0.00177 0.00291 0.00165

loop_
_atom_site_label
_atom_site_fract_x
_atom_site_fract_y
_atom_site_fract_z
_atom_site_occupancy
_atom_site_type_symbol
_atom_site_attached_hydrogens
Si1 0.00950 0.18420 0.22470 0.50000 Si 0
Al1 0.00950 0.18420 0.22470 0.50000 Al 0
Si2 0.70850 0.11760 0.34460 1.00000 Si 0
K 0.28400 0.00000 0.13880 0.86000 K 0
Na 0.28400 0.00000 0.13880 0.10000 Na 0
OA(1) 0.00000 0.14510 0.00000 1.00000 O 0
OA(2) 0.63650 0.00000 0.28530 1.00000 O 0
OB 0.82560 0.14590 0.22790 1.00000 O 0
OC 0.03530 0.31180 0.25990 1.00000 O 0
OD 0.18180 0.12520 0.40800 1.00000 O 0

loop_
_cod_changelog_entry_id
_cod_changelog_entry_author
_cod_changelog_entry_date
_cod_changelog_entry_text
1
;cod-tools version 3.8.0
Id: cif_guess_AMCSD_atom_types 9581 2023-05-17 12:35:41Z saulius
;
2023-05-23T09:22:11+03:00
;Derived atom types and hydrogen counts
from atom names that follow the AMCSD naming convention
(Wat == water, O-H == hydroxyl).
;

loop_
_cod_related_entry_id
_cod_related_entry_database
_cod_related_entry_code
1 AMCSD 0000320
